data_7060884
loop_
_publ_author_name
'Shaikh, Sabiha A.'
'Bhat, Satish S.'
'Hegde, Pooja L.'
'Revankar, Vidyanand K.'
'Kate, Anup'
'Kirtani, Deepti'
'Kumbhar, Anupa A.'
'Kumbar, Vijay'
'Bhat, Kishore'

_publ_section_title
;
 Synthesis, structural characterization, protein binding, DNA cleavage and
 anticancer activity of fluorophore labelled copper(ii) complexes based on
 1,8-naphthalimide conjugates
;
_journal_issue 35
_journal_name_full 'New Journal of Chemistry'
_journal_page_first 16319
_journal_page_last 16332
_journal_paper_doi 10.1039/D1NJ02696H
_journal_volume 45
_journal_year 2021
_chemical_formula_moiety 'C37 H27 Cl2 Cu N5 O5'
_chemical_formula_sum 'C37 H27 Cl2 Cu N5 O5'
_chemical_formula_weight 756.07
_space_group_crystal_system triclinic
_space_group_IT_number 2
_space_group_name_Hall '-P 1'
_space_group_name_H-M_alt 'P -1'
_atom_sites_solution_hydrogens geom
_atom_sites_solution_primary dual
_audit_creation_date 2021-05-14
_audit_creation_method
;
Olex2 1.2
(compiled 2018.05.29 svn.r3508 for OlexSys, GUI svn.r5506)
;
_audit_update_record
;
2021-05-16 deposited with the CCDC.	2021-07-30 downloaded from the CCDC.
;
_cell_angle_alpha 90.0470(10)
_cell_angle_beta 91.3700(10)
_cell_angle_gamma 99.3240(10)
_cell_formula_units_Z 2
_cell_length_a 8.3009(2)
_cell_length_b 13.1441(2)
_cell_length_c 15.0336(3)
_cell_measurement_reflns_used 4313
_cell_measurement_temperature 296.15
_cell_measurement_theta_max 22.7855
_cell_measurement_theta_min 2.4872
_cell_volume 1618.13(6)
_computing_cell_refinement 'SAINT v7.68A (Bruker, 2009)'
_computing_data_reduction 'SAINT v7.68A (Bruker, 2009)'
_computing_molecular_graphics 'Olex2 (Dolomanov et al., 2009)'
_computing_publication_material 'Olex2 (Dolomanov et al., 2009)'
_computing_structure_refinement 'ShelXL (Sheldrick, 2015)'
_computing_structure_solution 'ShelXT (Sheldrick, 2015)'
_diffrn_ambient_temperature 296.15
_diffrn_measured_fraction_theta_full 0.999
_diffrn_measured_fraction_theta_max 0.986
_diffrn_measurement_device_type 'Bruker SMART X2S benchtop'
_diffrn_measurement_method '\f and \w scans'
_diffrn_radiation_monochromator graphite
_diffrn_radiation_type MoK\a
_diffrn_radiation_wavelength 0.71073
_diffrn_reflns_av_R_equivalents 0.0500
_diffrn_reflns_av_unetI/netI 0.0641
_diffrn_reflns_Laue_measured_fraction_full 0.999
_diffrn_reflns_Laue_measured_fraction_max 0.986
_diffrn_reflns_limit_h_max 10
_diffrn_reflns_limit_h_min -10
_diffrn_reflns_limit_k_max 17
_diffrn_reflns_limit_k_min -17
_diffrn_reflns_limit_l_max 19
_diffrn_reflns_limit_l_min -19
_diffrn_reflns_number 27370
_diffrn_reflns_point_group_measured_fraction_full 0.999
_diffrn_reflns_point_group_measured_fraction_max 0.986
_diffrn_reflns_theta_full 25.242
_diffrn_reflns_theta_max 27.756
_diffrn_reflns_theta_min 1.355
_diffrn_standards_number 0
_exptl_absorpt_coefficient_mu 0.895
_exptl_absorpt_correction_T_max 0.7456
_exptl_absorpt_correction_T_min 0.6447
_exptl_absorpt_correction_type multi-scan
_exptl_absorpt_process_details
;
SADABS-2008/1 (Bruker,2008) was used for absorption correction.
wR2(int) was 0.0689 before and 0.0514 after correction.
The Ratio of minimum to maximum transmission is 0.8647.
The \l/2 correction factor is 0.0015.
;
_exptl_crystal_colour 'clear light blue'
_exptl_crystal_colour_lustre clear
_exptl_crystal_colour_modifier light
_exptl_crystal_colour_primary blue
_exptl_crystal_density_diffrn 1.552
_exptl_crystal_description block
_exptl_crystal_F_000 774
_exptl_crystal_size_max 0.26
_exptl_crystal_size_mid 0.22
_exptl_crystal_size_min 0.2
_refine_diff_density_max 0.684
_refine_diff_density_min -0.476
_refine_diff_density_rms 0.065
_refine_ls_extinction_method none
_refine_ls_goodness_of_fit_ref 1.048
_refine_ls_hydrogen_treatment constr
_refine_ls_matrix_type full
_refine_ls_number_parameters 453
_refine_ls_number_reflns 7519
_refine_ls_number_restraints 0
_refine_ls_restrained_S_all 1.048
_refine_ls_R_factor_all 0.0856
_refine_ls_R_factor_gt 0.0491
_refine_ls_shift/su_max 0.001
_refine_ls_shift/su_mean 0.000
_refine_ls_structure_factor_coef Fsqd
_refine_ls_weighting_details 'w=1/[\s^2^(Fo^2^)+(0.0512P)^2^+0.0881P] where P=(Fo^2^+2Fc^2^)/3'
_refine_ls_weighting_scheme calc
_refine_ls_wR_factor_gt 0.1063
_refine_ls_wR_factor_ref 0.1196
_reflns_Friedel_coverage 0.000
_reflns_number_gt 4998
_reflns_number_total 7519
_reflns_threshold_expression 'I > 2\s(I)'
_cod_data_source_file d1nj02696h2.cif
_cod_data_source_block 923chemsabihashaikh_0m
_cod_depositor_comments 'Adding full bibliography for 7060884--7060885.cif.'
_cod_database_code 7060884
_shelx_shelxl_version_number 2018/3
_shelx_space_group_comment
;
The symmetry employed for this shelxl refinement is uniquely defined
by the following loop, which should always be used as a source of
symmetry information in preference to the above space-group names.
They are only intended as comments.
;
_shelx_estimated_absorpt_t_max 0.841
_shelx_estimated_absorpt_t_min 0.801
_olex2_refinement_description
;
1. Fixed Uiso
 At 1.2 times of:
  All C(H) groups
 At 1.5 times of:
  All C(H,H,H) groups
2.a Aromatic/amide H refined with riding coordinates:
 C1(H1), C5(H5), C22(H22), C10(H10), C14(H14), C19(H19), C2(H2), C18(H18),
 C3(H3), C20(H20), C8(H8), C9(H9), C25(H25), C31(H31), C27(H27), C29(H29),
 C13(H13), C12(H12), C26(H26), C30(H30), C35(H35)
2.b Idealised Me refined as rotating group:
 C37(H37A,H37B,H37C), C36(H36A,H36B,H36C)
;
_olex2_submission_special_instructions 'No special instructions were received'

loop_
_space_group_symop_operation_xyz
'x, y, z'
'-x, -y, -z'

loop_
_atom_site_label
_atom_site_type_symbol
_atom_site_fract_x
_atom_site_fract_y
_atom_site_fract_z
_atom_site_U_iso_or_equiv
_atom_site_adp_type
_atom_site_occupancy
_atom_site_site_symmetry_order
_atom_site_calc_flag
_atom_site_refinement_flags_posn
_atom_site_refinement_flags_adp
_atom_site_refinement_flags_occupancy
_atom_site_disorder_assembly
_atom_site_disorder_group
Cu1 Cu 0.66766(4) 0.76759(3) 0.68546(2) 0.03221(12) Uani 1 1 d . . . . .
Cl2 Cl 0.55037(10) 0.75204(7) 0.82299(5) 0.0483(2) Uani 1 1 d . . . . .
Cl1 Cl 0.83859(10) 0.83135(7) 0.57564(6) 0.0582(3) Uani 1 1 d . . . . .
O1 O 0.1995(3) 0.95775(16) 0.81819(13) 0.0453(5) Uani 1 1 d . . . . .
N2 N 0.3378(3) 1.07916(17) 0.72923(14) 0.0298(5) Uani 1 1 d . . . . .
O2 O 0.4962(3) 1.19793(16) 0.64587(14) 0.0534(6) Uani 1 1 d . . . . .
O3 O 0.7934(3) 0.45582(17) 0.94044(14) 0.0562(6) Uani 1 1 d . . . . .
N1 N 0.5058(3) 0.85791(17) 0.64279(14) 0.0314(5) Uani 1 1 d . . . . .
N3 N 0.8424(3) 0.69391(17) 0.73630(14) 0.0310(5) Uani 1 1 d . . . . .
O4 O 1.0269(3) 0.41796(18) 0.67704(15) 0.0601(7) Uani 1 1 d . . . . .
N4 N 0.9007(3) 0.43544(18) 0.80664(15) 0.0342(6) Uani 1 1 d . . . . .
C4 C 0.3657(3) 0.9995(2) 0.66817(17) 0.0295(6) Uani 1 1 d . . . . .
C21 C 0.9326(3) 0.5451(2) 0.79600(18) 0.0313(6) Uani 1 1 d . . . . .
C17 C 0.2970(3) 1.2334(2) 0.85234(18) 0.0288(6) Uani 1 1 d . . . . .
C15 C 0.2310(3) 1.1301(2) 0.86930(17) 0.0297(6) Uani 1 1 d . . . . .
C1 C 0.4463(3) 0.8531(2) 0.55897(18) 0.0344(7) Uani 1 1 d . . . . .
H1 H 0.477947 0.805341 0.520060 0.041 Uiso 1 1 calc R . . . .
C11 C 0.2756(3) 1.3111(2) 0.91456(18) 0.0345(7) Uani 1 1 d . . . . .
C6 C 0.4127(3) 1.1812(2) 0.71083(19) 0.0349(7) Uani 1 1 d . . . . .
C5 C 0.4652(3) 0.9305(2) 0.69617(18) 0.0310(6) Uani 1 1 d . . . . .
H5 H 0.505574 0.934785 0.754523 0.037 Uiso 1 1 calc R . . . .
C33 C 0.8222(3) 0.3962(2) 0.88388(19) 0.0366(7) Uani 1 1 d . . . . .
C22 C 0.8192(3) 0.5930(2) 0.75117(17) 0.0303(6) Uani 1 1 d . . . . .
H22 H 0.722630 0.553127 0.730524 0.036 Uiso 1 1 calc R . . . .
C16 C 0.2527(3) 1.0477(2) 0.80644(18) 0.0327(6) Uani 1 1 d . . . . .
C23 C 0.9544(4) 0.3752(2) 0.7391(2) 0.0393(7) Uani 1 1 d . . . . .
C10 C 0.3434(4) 1.4140(2) 0.8967(2) 0.0424(8) Uani 1 1 d . . . . .
H10 H 0.333762 1.465178 0.938055 0.051 Uiso 1 1 calc R . . . .
C14 C 0.1451(3) 1.1044(2) 0.94534(19) 0.0396(7) Uani 1 1 d . . . . .
H14 H 0.101447 1.035863 0.956054 0.047 Uiso 1 1 calc R . . . .
C32 C 0.7790(3) 0.2834(2) 0.88938(19) 0.0355(7) Uani 1 1 d . . . . .
C7 C 0.3835(3) 1.2617(2) 0.77421(18) 0.0321(6) Uani 1 1 d . . . . .
C19 C 1.1008(3) 0.7082(2) 0.81216(19) 0.0381(7) Uani 1 1 d . . . . .
H19 H 1.196542 0.749448 0.832212 0.046 Uiso 1 1 calc R . . . .
C2 C 0.3402(4) 0.9162(2) 0.52837(19) 0.0387(7) Uani 1 1 d . . . . .
H2 H 0.296024 0.907759 0.470898 0.046 Uiso 1 1 calc R . . . .
C18 C 0.9827(3) 0.7506(2) 0.76596(18) 0.0348(7) Uani 1 1 d . . . . .
H18 H 1.000882 0.821119 0.754888 0.042 Uiso 1 1 calc R . . . .
C24 C 0.9133(3) 0.2629(2) 0.74834(19) 0.0374(7) Uani 1 1 d . . . . .
C34 C 0.8268(3) 0.2204(2) 0.82247(19) 0.0362(7) Uani 1 1 d . . . . .
C3 C 0.2994(3) 0.9919(2) 0.58302(18) 0.0366(7) Uani 1 1 d . . . . .
H3 H 0.229762 1.036268 0.563151 0.044 Uiso 1 1 calc R . . . .
C20 C 1.0745(3) 0.6035(2) 0.82819(19) 0.0392(7) Uani 1 1 d . . . . .
H20 H 1.151279 0.573132 0.860149 0.047 Uiso 1 1 calc R . . . .
C8 C 0.4426(4) 1.3631(2) 0.7582(2) 0.0440(8) Uani 1 1 d . . . . .
H8 H 0.496726 1.381433 0.705717 0.053 Uiso 1 1 calc R . . . .
C9 C 0.4226(4) 1.4398(2) 0.8198(2) 0.0488(8) Uani 1 1 d . . . . .
H9 H 0.463620 1.508472 0.808145 0.059 Uiso 1 1 calc R . . . .
C25 C 0.9599(4) 0.2000(3) 0.6832(2) 0.0470(8) Uani 1 1 d . . . . .
H25 H 1.017086 0.228923 0.634435 0.056 Uiso 1 1 calc R . . . .
C28 C 0.7863(4) 0.1116(2) 0.8292(2) 0.0433(8) Uani 1 1 d . . . . .
C31 C 0.6928(4) 0.2400(3) 0.9608(2) 0.0475(8) Uani 1 1 d . . . . .
H31 H 0.661210 0.282179 1.004593 0.057 Uiso 1 1 calc R . . . .
C27 C 0.8372(4) 0.0500(3) 0.7622(3) 0.0553(10) Uani 1 1 d . . . . .
H27 H 0.813277 -0.021373 0.766729 0.066 Uiso 1 1 calc R . . . .
C29 C 0.6985(4) 0.0706(3) 0.9041(3) 0.0586(10) Uani 1 1 d . . . . .
H29 H 0.671532 -0.000557 0.909940 0.070 Uiso 1 1 calc R . . . .
C13 C 0.1230(4) 1.1808(3) 1.0066(2) 0.0470(8) Uani 1 1 d . . . . .
H13 H 0.064198 1.162827 1.057735 0.056 Uiso 1 1 calc R . . . .
C12 C 0.1868(4) 1.2812(3) 0.99208(19) 0.0436(8) Uani 1 1 d . . . . .
H12 H 0.171938 1.331006 1.033705 0.052 Uiso 1 1 calc R . . . .
C26 C 0.9209(4) 0.0928(3) 0.6907(2) 0.0543(9) Uani 1 1 d . . . . .
H26 H 0.952068 0.050489 0.646892 0.065 Uiso 1 1 calc R . . . .
C30 C 0.6525(4) 0.1333(3) 0.9680(2) 0.0567(10) Uani 1 1 d . . . . .
H30 H 0.594175 0.104689 1.016435 0.068 Uiso 1 1 calc R . . . .
O5 O 0.5155(3) 0.61706(17) 0.62656(14) 0.0533(6) Uani 1 1 d . . . . .
N5 N 0.2700(3) 0.6080(2) 0.55449(16) 0.0431(6) Uani 1 1 d . . . . .
C35 C 0.3685(4) 0.6232(2) 0.6243(2) 0.0464(8) Uani 1 1 d . . . . .
H35 H 0.323416 0.640332 0.677226 0.056 Uiso 1 1 calc R . . . .
C37 C 0.1028(4) 0.6292(3) 0.5569(2) 0.0607(10) Uani 1 1 d . . . . .
H37A H 0.027744 0.566484 0.546164 0.091 Uiso 1 1 calc GR . . . .
H37B H 0.087004 0.678535 0.511741 0.091 Uiso 1 1 calc GR . . . .
H37C H 0.083607 0.656466 0.614198 0.091 Uiso 1 1 calc GR . . . .
C36 C 0.3298(5) 0.5809(4) 0.4699(2) 0.0908(16) Uani 1 1 d . . . . .
H36A H 0.446967 0.594375 0.471423 0.136 Uiso 1 1 calc GR . . . .
H36B H 0.289276 0.621356 0.423809 0.136 Uiso 1 1 calc GR . . . .
H36C H 0.292821 0.509073 0.457985 0.136 Uiso 1 1 calc GR . . . .

loop_
_atom_site_aniso_label
_atom_site_aniso_U_11
_atom_site_aniso_U_22
_atom_site_aniso_U_33
_atom_site_aniso_U_23
_atom_site_aniso_U_13
_atom_site_aniso_U_12
Cu1 0.0350(2) 0.0287(2) 0.0354(2) 0.00070(15) -0.00012(15) 0.01261(15)
Cl2 0.0502(5) 0.0632(6) 0.0373(4) 0.0073(4) 0.0054(4) 0.0255(4)
Cl1 0.0563(5) 0.0695(6) 0.0562(5) 0.0267(5) 0.0171(4) 0.0299(4)
O1 0.0583(14) 0.0266(12) 0.0497(13) 0.0019(10) 0.0153(11) 0.0005(10)
N2 0.0341(13) 0.0253(13) 0.0313(13) -0.0003(10) 0.0064(10) 0.0077(10)
O2 0.0773(17) 0.0365(13) 0.0468(14) -0.0011(11) 0.0317(12) 0.0055(11)
O3 0.0852(18) 0.0400(14) 0.0457(14) -0.0026(11) 0.0224(12) 0.0136(12)
N1 0.0358(13) 0.0282(13) 0.0317(13) -0.0019(10) -0.0010(10) 0.0099(10)
N3 0.0318(13) 0.0271(13) 0.0353(13) 0.0020(10) 0.0030(10) 0.0084(10)
O4 0.0891(18) 0.0469(15) 0.0466(14) 0.0034(12) 0.0247(13) 0.0148(13)
N4 0.0475(15) 0.0256(13) 0.0324(13) -0.0001(11) 0.0036(11) 0.0139(11)
C4 0.0328(15) 0.0253(15) 0.0312(15) -0.0003(12) 0.0048(12) 0.0070(12)
C21 0.0374(16) 0.0271(16) 0.0316(15) 0.0011(12) 0.0073(12) 0.0112(12)
C17 0.0269(14) 0.0314(16) 0.0304(15) -0.0008(12) 0.0017(11) 0.0114(12)
C15 0.0293(15) 0.0321(16) 0.0294(15) -0.0012(12) 0.0019(12) 0.0094(12)
C1 0.0408(17) 0.0298(17) 0.0326(16) -0.0057(13) 0.0015(13) 0.0054(13)
C11 0.0360(16) 0.0351(18) 0.0341(16) -0.0046(13) 0.0002(13) 0.0110(13)
C6 0.0405(17) 0.0281(17) 0.0375(17) 0.0026(13) 0.0066(14) 0.0084(13)
C5 0.0343(15) 0.0297(16) 0.0304(15) -0.0031(12) -0.0009(12) 0.0094(12)
C33 0.0396(17) 0.0370(18) 0.0356(17) 0.0010(14) 0.0001(13) 0.0135(14)
C22 0.0290(15) 0.0260(16) 0.0365(16) 0.0004(12) 0.0032(12) 0.0059(11)
C16 0.0310(15) 0.0340(18) 0.0347(16) -0.0001(13) 0.0027(12) 0.0100(13)
C23 0.0485(19) 0.0368(19) 0.0358(17) -0.0016(15) -0.0017(14) 0.0167(15)
C10 0.0521(19) 0.0317(18) 0.0459(19) -0.0102(15) 0.0026(15) 0.0145(15)
C14 0.0440(18) 0.0394(19) 0.0351(17) 0.0054(14) 0.0067(14) 0.0054(14)
C32 0.0402(17) 0.0327(17) 0.0348(17) 0.0056(14) -0.0017(13) 0.0098(13)
C7 0.0359(16) 0.0290(16) 0.0327(15) 0.0008(13) 0.0052(12) 0.0083(12)
C19 0.0342(16) 0.0336(18) 0.0461(18) -0.0045(14) -0.0045(14) 0.0050(13)
C2 0.0486(19) 0.0379(18) 0.0300(16) -0.0020(14) -0.0048(13) 0.0089(14)
C18 0.0390(17) 0.0277(16) 0.0383(16) -0.0015(13) -0.0002(13) 0.0071(13)
C24 0.0407(17) 0.0334(18) 0.0409(18) -0.0045(14) -0.0096(14) 0.0162(14)
C34 0.0372(16) 0.0312(17) 0.0414(18) 0.0009(14) -0.0113(14) 0.0113(13)
C3 0.0426(17) 0.0352(18) 0.0345(16) 0.0035(14) -0.0009(13) 0.0136(13)
C20 0.0379(17) 0.0425(19) 0.0410(17) -0.0020(15) -0.0055(14) 0.0192(14)
C8 0.058(2) 0.0302(18) 0.0444(19) 0.0020(15) 0.0154(15) 0.0057(15)
C9 0.059(2) 0.0261(18) 0.061(2) -0.0028(16) 0.0129(17) 0.0047(15)
C25 0.050(2) 0.046(2) 0.049(2) -0.0097(16) -0.0083(15) 0.0204(16)
C28 0.0421(18) 0.0349(19) 0.054(2) 0.0016(16) -0.0141(15) 0.0112(14)
C31 0.053(2) 0.044(2) 0.045(2) 0.0060(16) -0.0042(16) 0.0096(16)
C27 0.045(2) 0.0321(19) 0.089(3) -0.0124(19) -0.021(2) 0.0115(15)
C29 0.058(2) 0.031(2) 0.083(3) 0.0143(19) -0.016(2) -0.0010(16)
C13 0.055(2) 0.054(2) 0.0323(17) -0.0003(16) 0.0148(15) 0.0103(17)
C12 0.053(2) 0.048(2) 0.0332(17) -0.0110(15) 0.0024(14) 0.0164(16)
C26 0.056(2) 0.042(2) 0.069(2) -0.0252(19) -0.0159(19) 0.0221(17)
C30 0.055(2) 0.053(2) 0.059(2) 0.0208(19) -0.0020(18) -0.0005(18)
O5 0.0452(14) 0.0570(16) 0.0604(15) -0.0133(12) -0.0088(11) 0.0183(11)
N5 0.0409(15) 0.0460(17) 0.0429(16) -0.0059(13) 0.0012(12) 0.0081(12)
C35 0.057(2) 0.046(2) 0.0353(18) -0.0015(15) 0.0035(16) 0.0058(16)
C37 0.043(2) 0.075(3) 0.063(2) -0.006(2) 0.0008(17) 0.0061(18)
C36 0.070(3) 0.151(5) 0.056(3) -0.039(3) 0.002(2) 0.031(3)

loop_
_atom_type_symbol
_atom_type_description
_atom_type_scat_dispersion_real
_atom_type_scat_dispersion_imag
_atom_type_scat_source
C C 0.0033 0.0016 'International Tables Vol C Tables 4.2.6.8 and 6.1.1.4'
H H 0.0000 0.0000 'International Tables Vol C Tables 4.2.6.8 and 6.1.1.4'
Cl Cl 0.1484 0.1585 'International Tables Vol C Tables 4.2.6.8 and 6.1.1.4'
Cu Cu 0.3201 1.2651 'International Tables Vol C Tables 4.2.6.8 and 6.1.1.4'
N N 0.0061 0.0033 'International Tables Vol C Tables 4.2.6.8 and 6.1.1.4'
O O 0.0106 0.0060 'International Tables Vol C Tables 4.2.6.8 and 6.1.1.4'

loop_
_geom_angle_atom_site_label_1
_geom_angle_atom_site_label_2
_geom_angle_atom_site_label_3
_geom_angle
_geom_angle_site_symmetry_1
_geom_angle_site_symmetry_3
_geom_angle_publ_flag
Cl2 Cu1 O5 95.41(6) . . ?
Cl1 Cu1 Cl2 159.36(4) . . ?
Cl1 Cu1 O5 105.15(6) . . ?
N1 Cu1 Cl2 90.84(7) . . ?
N1 Cu1 Cl1 89.66(7) . . ?
N1 Cu1 O5 93.87(8) . . ?
N3 Cu1 Cl2 87.41(7) . . ?
N3 Cu1 Cl1 89.50(7) . . ?
N3 Cu1 N1 172.71(9) . . ?
N3 Cu1 O5 93.34(8) . . ?
C6 N2 C4 117.3(2) . . ?
C16 N2 C4 117.1(2) . . ?
C16 N2 C6 125.2(2) . . ?
C1 N1 Cu1 121.80(19) . . ?
C5 N1 Cu1 120.26(18) . . ?
C5 N1 C1 117.7(2) . . ?
C22 N3 Cu1 123.03(18) . . ?
C22 N3 C18 118.2(2) . . ?
C18 N3 Cu1 118.31(19) . . ?
C33 N4 C21 117.9(2) . . ?
C33 N4 C23 125.0(3) . . ?
C23 N4 C21 117.1(2) . . ?
C5 C4 N2 118.3(2) . . ?
C3 C4 N2 122.1(2) . . ?
C3 C4 C5 119.6(3) . . ?
C22 C21 N4 119.1(2) . . ?
C20 C21 N4 121.7(2) . . ?
C20 C21 C22 119.2(3) . . ?
C15 C17 C11 119.6(3) . . ?
C15 C17 C7 121.3(3) . . ?
C7 C17 C11 119.1(3) . . ?
C17 C15 C16 120.8(2) . . ?
C14 C15 C17 120.4(3) . . ?
C14 C15 C16 118.8(3) . . ?
N1 C1 C2 122.4(3) . . ?
C10 C11 C17 118.8(3) . . ?
C10 C11 C12 123.0(3) . . ?
C12 C11 C17 118.3(3) . . ?
N2 C6 C7 116.6(2) . . ?
O2 C6 N2 119.5(3) . . ?
O2 C6 C7 123.9(3) . . ?
N1 C5 C4 122.6(2) . . ?
O3 C33 N4 118.9(3) . . ?
O3 C33 C32 124.5(3) . . ?
N4 C33 C32 116.5(3) . . ?
N3 C22 C21 122.6(3) . . ?
O1 C16 N2 120.4(3) . . ?
O1 C16 C15 123.4(3) . . ?
N2 C16 C15 116.1(3) . . ?
O4 C23 N4 119.1(3) . . ?
O4 C23 C24 124.2(3) . . ?
N4 C23 C24 116.6(3) . . ?
C9 C10 C11 121.0(3) . . ?
C15 C14 C13 120.2(3) . . ?
C34 C32 C33 120.1(3) . . ?
C31 C32 C33 119.6(3) . . ?
C31 C32 C34 120.3(3) . . ?
C17 C7 C6 119.7(3) . . ?
C8 C7 C17 120.0(3) . . ?
C8 C7 C6 120.3(3) . . ?
C18 C19 C20 118.9(3) . . ?
C1 C2 C3 119.9(3) . . ?
N3 C18 C19 122.4(3) . . ?
C34 C24 C23 120.0(3) . . ?
C25 C24 C23 119.1(3) . . ?
C25 C24 C34 120.8(3) . . ?
C32 C34 C28 119.6(3) . . ?
C24 C34 C32 121.4(3) . . ?
C24 C34 C28 119.0(3) . . ?
C4 C3 C2 117.6(3) . . ?
C21 C20 C19 118.7(3) . . ?
C7 C8 C9 120.9(3) . . ?
C10 C9 C8 120.1(3) . . ?
C24 C25 C26 119.8(3) . . ?
C27 C28 C34 118.7(3) . . ?
C27 C28 C29 123.3(3) . . ?
C29 C28 C34 118.0(3) . . ?
C32 C31 C30 120.5(3) . . ?
C26 C27 C28 121.4(3) . . ?
C30 C29 C28 121.3(3) . . ?
C12 C13 C14 120.5(3) . . ?
C13 C12 C11 121.0(3) . . ?
C27 C26 C25 120.3(3) . . ?
C29 C30 C31 120.2(3) . . ?
C35 O5 Cu1 110.5(2) . . ?
C35 N5 C37 121.5(3) . . ?
C35 N5 C36 120.5(3) . . ?
C36 N5 C37 117.7(3) . . ?
O5 C35 N5 126.3(3) . . ?

loop_
_geom_bond_atom_site_label_1
_geom_bond_atom_site_label_2
_geom_bond_distance
_geom_bond_site_symmetry_2
_geom_bond_publ_flag
Cu1 Cl2 2.3016(8) . ?
Cu1 Cl1 2.2738(9) . ?
Cu1 N1 2.026(2) . ?
Cu1 N3 2.007(2) . ?
Cu1 O5 2.330(2) . ?
O1 C16 1.208(3) . ?
N2 C4 1.443(3) . ?
N2 C6 1.414(3) . ?
N2 C16 1.401(3) . ?
O2 C6 1.211(3) . ?
O3 C33 1.210(3) . ?
N1 C1 1.340(3) . ?
N1 C5 1.335(3) . ?
N3 C22 1.329(3) . ?
N3 C18 1.343(3) . ?
O4 C23 1.211(4) . ?
N4 C21 1.432(3) . ?
N4 C33 1.403(4) . ?
N4 C23 1.410(4) . ?
C4 C5 1.381(3) . ?
C4 C3 1.378(4) . ?
C21 C22 1.378(3) . ?
C21 C20 1.375(4) . ?
C17 C15 1.404(4) . ?
C17 C11 1.419(4) . ?
C17 C7 1.410(4) . ?
C15 C16 1.473(4) . ?
C15 C14 1.376(4) . ?
C1 C2 1.376(4) . ?
C11 C10 1.408(4) . ?
C11 C12 1.415(4) . ?
C6 C7 1.476(4) . ?
C33 C32 1.470(4) . ?
C23 C24 1.469(4) . ?
C10 C9 1.359(4) . ?
C14 C13 1.400(4) . ?
C32 C34 1.407(4) . ?
C32 C31 1.377(4) . ?
C7 C8 1.368(4) . ?
C19 C18 1.378(4) . ?
C19 C20 1.380(4) . ?
C2 C3 1.379(4) . ?
C24 C34 1.407(4) . ?
C24 C25 1.383(4) . ?
C34 C28 1.419(4) . ?
C8 C9 1.401(4) . ?
C25 C26 1.399(4) . ?
C28 C27 1.406(4) . ?
C28 C29 1.415(5) . ?
C31 C30 1.392(5) . ?
C27 C26 1.365(5) . ?
C29 C30 1.366(5) . ?
C13 C12 1.360(4) . ?
O5 C35 1.236(4) . ?
N5 C35 1.309(4) . ?
N5 C37 1.461(4) . ?
N5 C36 1.442(4) . ?
